data_4107260
loop_
_publ_author_name
'Muhammad Farooq Ibad'
'Peter Langer'
'Axel Schulz'
'Alexander Villinger'

_publ_contact_author_address
;
Universit\"at Rostock
Institut f\"ur Chemie
Abteilung f\"ur Anorganische Chemie
Albert-Einstein-Strasse 3a 
18059 Rostock
Bundesrepublik Deutschland
;
_publ_contact_author_email
;
axel.schulz@uni-rostock.de, alexander.villinger@uni-rostock.de'
;
_publ_contact_author_fax '+49 (0)381/498-6382'
_publ_contact_author_name 'Axel Schulz, Alexander Villinger'
_publ_contact_author_phone '+49 (0)381/498-6400 or 6403'
_publ_section_title
;
 Silylium-Arene Adducts: An Experimental and Theoretical Study
;
_journal_name_full 'Journal of the American Chemical Society'
_journal_page_first 21016
_journal_page_last 21027
_journal_paper_doi 10.1021/ja209693a
_journal_volume 133
_journal_year 2011
_chemical_formula_moiety 'C12 H21 Si +, C24 B F20 -, 0.75(C9 H12)'
_chemical_formula_sum 'C42.75 H30 B F20 Si'
_chemical_formula_weight 962.57
_chemical_name_systematic
;
 ?
;
_space_group_IT_number 2
_symmetry_cell_setting triclinic
_symmetry_Int_Tables_number 2
_symmetry_space_group_name_Hall '-P 1'
_symmetry_space_group_name_H-M 'P -1'
_atom_sites_solution_hydrogens geom
_atom_sites_solution_primary direct
_atom_sites_solution_secondary difmap
_audit_author_name 'Villinger, A.'
_audit_creation_method SHELXL-97
_cell_angle_alpha 85.8830(10)
_cell_angle_beta 84.9900(10)
_cell_angle_gamma 72.9010(10)
_cell_formula_units_Z 4
_cell_length_a 11.3883(3)
_cell_length_b 16.9060(5)
_cell_length_c 22.5187(6)
_cell_measurement_reflns_used 9994
_cell_measurement_temperature 173(2)
_cell_measurement_theta_max 50.979
_cell_measurement_theta_min 5.048
_cell_volume 4123.2(2)
_computing_cell_refinement 'Bruker Apex v2.0-2'
_computing_data_collection 'Bruker Apex v2.0-2'
_computing_data_reduction 'Bruker SAINT'
_computing_molecular_graphics 'ORTEP-3 (Farrugia, 1997)'
_computing_publication_material SHELXL-97
_computing_structure_refinement 'SHELXL-97 (Sheldrick, 1997)'
_computing_structure_solution 'SHELXS-97 (Sheldrick, 1997)'
_diffrn_ambient_temperature 173(2)
_diffrn_measured_fraction_theta_full 0.998
_diffrn_measured_fraction_theta_max 0.998
_diffrn_measurement_device_type 'Bruker Apex Kappa II-CCD-diffractometer'
_diffrn_measurement_method 'phi and psi scans'
_diffrn_radiation_monochromator graphite
_diffrn_radiation_source 'sealed tube'
_diffrn_radiation_type MoK\a
_diffrn_radiation_wavelength 0.71073
_diffrn_reflns_av_R_equivalents 0.0310
_diffrn_reflns_av_sigmaI/netI 0.0303
_diffrn_reflns_limit_h_max 14
_diffrn_reflns_limit_h_min -14
_diffrn_reflns_limit_k_max 21
_diffrn_reflns_limit_k_min -21
_diffrn_reflns_limit_l_max 29
_diffrn_reflns_limit_l_min -29
_diffrn_reflns_number 93718
_diffrn_reflns_theta_full 27.50
_diffrn_reflns_theta_max 27.50
_diffrn_reflns_theta_min 2.52
_exptl_absorpt_coefficient_mu 0.180
_exptl_absorpt_correction_T_max 0.9666
_exptl_absorpt_correction_T_min 0.9331
_exptl_absorpt_correction_type multi-scan
_exptl_absorpt_process_details '(SADABS; Sheldrick, 2004)'
_exptl_crystal_colour colourless
_exptl_crystal_density_diffrn 1.551
_exptl_crystal_description block
_exptl_crystal_F_000 1942
_exptl_crystal_size_max 0.39
_exptl_crystal_size_mid 0.34
_exptl_crystal_size_min 0.19
_refine_diff_density_max 1.472
_refine_diff_density_min -0.653
_refine_diff_density_rms 0.050
_refine_ls_extinction_method none
_refine_ls_goodness_of_fit_ref 1.068
_refine_ls_hydrogen_treatment mixed
_refine_ls_matrix_type full
_refine_ls_number_parameters 1270
_refine_ls_number_reflns 18887
_refine_ls_number_restraints 3
_refine_ls_restrained_S_all 1.068
_refine_ls_R_factor_all 0.0830
_refine_ls_R_factor_gt 0.0517
_refine_ls_shift/su_max 0.000
_refine_ls_shift/su_mean 0.000
_refine_ls_structure_factor_coef Fsqd
_refine_ls_weighting_details 'calc w=1/[\s^2^(Fo^2^)+(0.0697P)^2^+1.4349P] where P=(Fo^2^+2Fc^2^)/3'
_refine_ls_weighting_scheme calc
_refine_ls_wR_factor_gt 0.1347
_refine_ls_wR_factor_ref 0.1469
_reflns_number_gt 12728
_reflns_number_total 18887
_reflns_threshold_expression >2\s(I)
_cod_data_source_file ja209693a_si_002_15.cif
_cod_data_source_block av_fi43_me3si_135me3benzene
_cod_database_code 4107260

loop_
_symmetry_equiv_pos_as_xyz
'x, y, z'
'-x, -y, -z'

loop_
_atom_site_label
_atom_site_type_symbol
_atom_site_fract_x
_atom_site_fract_y
_atom_site_fract_z
_atom_site_U_iso_or_equiv
_atom_site_adp_type
_atom_site_occupancy
_atom_site_symmetry_multiplicity
_atom_site_calc_flag
_atom_site_refinement_flags
_atom_site_disorder_assembly
_atom_site_disorder_group
Si1 Si 0.15221(6) 0.28560(4) 0.03656(3) 0.04177(15) Uani 1 1 d . . .
C1 C -0.0067(2) 0.24645(15) 0.06555(11) 0.0426(5) Uani 1 1 d . . .
C2 C 0.0546(2) 0.16696(14) 0.09197(11) 0.0446(5) Uani 1 1 d . . .
C3 C 0.0698(2) 0.16117(15) 0.15208(12) 0.0467(6) Uani 1 1 d . . .
H3 H 0.1162 0.1100 0.1695 0.056 Uiso 1 1 calc R . .
C4 C 0.0195(2) 0.22762(15) 0.18810(11) 0.0455(6) Uani 1 1 d . . .
C5 C -0.0513(2) 0.30290(15) 0.16300(11) 0.0450(5) Uani 1 1 d . . .
H5 H -0.0869 0.3482 0.1878 0.054 Uiso 1 1 calc R . .
C6 C -0.07040(19) 0.31249(14) 0.10332(11) 0.0433(5) Uani 1 1 d . . .
C7 C 0.0996(3) 0.09199(17) 0.05515(14) 0.0632(7) Uani 1 1 d . . .
H7A H 0.1890 0.0693 0.0566 0.095 Uiso 1 1 calc R . .
H7B H 0.0792 0.1076 0.0137 0.095 Uiso 1 1 calc R . .
H7C H 0.0598 0.0500 0.0711 0.095 Uiso 1 1 calc R . .
C8 C 0.0375(3) 0.2196(2) 0.25366(12) 0.0620(7) Uani 1 1 d . . .
H8A H 0.0747 0.1613 0.2655 0.093 Uiso 1 1 calc R . .
H8B H -0.0423 0.2403 0.2760 0.093 Uiso 1 1 calc R . .
H8C H 0.0920 0.2521 0.2623 0.093 Uiso 1 1 calc R . .
C9 C -0.1601(2) 0.38921(17) 0.07846(14) 0.0594(7) Uani 1 1 d . . .
H9A H -0.2443 0.3867 0.0888 0.089 Uiso 1 1 calc R . .
H9B H -0.1455 0.3929 0.0349 0.089 Uiso 1 1 calc R . .
H9C H -0.1489 0.4381 0.0954 0.089 Uiso 1 1 calc R . .
C10 C 0.2512(2) 0.27291(17) 0.09806(11) 0.0497(6) Uani 1 1 d . . .
H10A H 0.2790 0.2143 0.1112 0.075 Uiso 1 1 calc R . .
H10B H 0.2050 0.3054 0.1313 0.075 Uiso 1 1 calc R . .
H10C H 0.3227 0.2922 0.0847 0.075 Uiso 1 1 calc R . .
C11 C 0.0942(3) 0.3947(2) 0.00911(16) 0.0757(9) Uani 1 1 d . . .
H11A H 0.1625 0.4130 -0.0106 0.114 Uiso 1 1 calc R . .
H11B H 0.0573 0.4294 0.0428 0.114 Uiso 1 1 calc R . .
H11C H 0.0319 0.3995 -0.0194 0.114 Uiso 1 1 calc R . .
C12 C 0.2226(3) 0.2263(2) -0.02714(13) 0.0694(8) Uani 1 1 d . . .
H12A H 0.2920 0.2454 -0.0446 0.104 Uiso 1 1 calc R . .
H12B H 0.1619 0.2338 -0.0569 0.104 Uiso 1 1 calc R . .
H12C H 0.2523 0.1676 -0.0146 0.104 Uiso 1 1 calc R . .
H1 H -0.039(2) 0.2471(15) 0.0262(11) 0.046(7) Uiso 1 1 d . . .
B1 B -0.1941(2) -0.05544(14) 0.20336(10) 0.0336(5) Uani 1 1 d . . .
C13 C -0.24855(18) 0.01733(12) 0.25186(9) 0.0332(4) Uani 1 1 d . . .
C14 C -0.3150(2) 0.01203(13) 0.30554(10) 0.0389(5) Uani 1 1 d . . .
C15 C -0.3650(2) 0.07747(15) 0.34218(10) 0.0443(5) Uani 1 1 d . . .
C16 C -0.3508(2) 0.15374(14) 0.32563(11) 0.0450(5) Uani 1 1 d . . .
C17 C -0.2875(2) 0.16363(13) 0.27228(11) 0.0401(5) Uani 1 1 d . . .
C18 C -0.23921(19) 0.09693(13) 0.23719(9) 0.0343(4) Uani 1 1 d . . .
C19 C -0.2872(2) -0.02139(12) 0.14893(9) 0.0347(4) Uani 1 1 d . . .
C20 C -0.4123(2) -0.01416(13) 0.15982(10) 0.0388(5) Uani 1 1 d . . .
C21 C -0.5004(2) 0.02044(14) 0.11998(11) 0.0446(5) Uani 1 1 d . . .
C22 C -0.4657(2) 0.04979(14) 0.06488(11) 0.0470(6) Uani 1 1 d . . .
C23 C -0.3445(2) 0.04477(13) 0.05103(10) 0.0426(5) Uani 1 1 d . . .
C24 C -0.2589(2) 0.01107(13) 0.09308(10) 0.0377(5) Uani 1 1 d . . .
C25 C -0.04696(19) -0.06995(12) 0.18272(9) 0.0360(5) Uani 1 1 d . . .
C26 C 0.0073(2) -0.12131(13) 0.13630(10) 0.0407(5) Uani 1 1 d . . .
C27 C 0.1306(2) -0.14439(14) 0.11853(11) 0.0484(6) Uani 1 1 d . . .
C28 C 0.2101(2) -0.11739(14) 0.14865(12) 0.0499(6) Uani 1 1 d . . .
C29 C 0.1634(2) -0.06739(14) 0.19552(11) 0.0457(6) Uani 1 1 d . . .
C30 C 0.0377(2) -0.04419(13) 0.21141(10) 0.0393(5) Uani 1 1 d . . .
C31 C -0.1921(2) -0.14964(12) 0.23132(9) 0.0357(5) Uani 1 1 d . . .
C32 C -0.2377(2) -0.20634(13) 0.20705(10) 0.0391(5) Uani 1 1 d . . .
C33 C -0.2200(2) -0.28753(14) 0.22975(12) 0.0495(6) Uani 1 1 d . . .
C34 C -0.1552(3) -0.31474(15) 0.27908(13) 0.0568(7) Uani 1 1 d . . .
C35 C -0.1079(3) -0.26144(16) 0.30494(12) 0.0554(7) Uani 1 1 d . . .
C36 C -0.1258(2) -0.18181(14) 0.28081(10) 0.0439(5) Uani 1 1 d . . .
F1 F -0.33701(14) -0.06012(8) 0.32565(6) 0.0521(4) Uani 1 1 d . . .
F2 F -0.42756(15) 0.06684(10) 0.39418(6) 0.0635(4) Uani 1 1 d . . .
F3 F -0.39837(15) 0.21713(9) 0.36123(7) 0.0626(4) Uani 1 1 d . . .
F4 F -0.27395(14) 0.23863(8) 0.25490(7) 0.0557(4) Uani 1 1 d . . .
F5 F -0.17827(11) 0.11098(7) 0.18517(6) 0.0427(3) Uani 1 1 d . . .
F6 F -0.45279(12) -0.04178(9) 0.21333(6) 0.0491(3) Uani 1 1 d . . .
F7 F -0.61992(13) 0.02716(10) 0.13409(8) 0.0623(4) Uani 1 1 d . . .
F8 F -0.54976(15) 0.08359(10) 0.02502(7) 0.0665(4) Uani 1 1 d . . .
F9 F -0.30924(15) 0.07410(9) -0.00228(6) 0.0591(4) Uani 1 1 d . . .
F10 F -0.14326(12) 0.01335(8) 0.07601(6) 0.0467(3) Uani 1 1 d . . .
F11 F -0.06409(13) -0.15337(8) 0.10602(6) 0.0486(3) Uani 1 1 d . . .
F12 F 0.17398(15) -0.19512(9) 0.07326(7) 0.0669(4) Uani 1 1 d . . .
F13 F 0.33122(13) -0.14046(10) 0.13342(8) 0.0707(5) Uani 1 1 d . . .
F14 F 0.23853(13) -0.04047(10) 0.22665(7) 0.0622(4) Uani 1 1 d . . .
F15 F 0.00244(12) 0.00470(8) 0.25831(6) 0.0469(3) Uani 1 1 d . . .
F16 F -0.30292(13) -0.18626(8) 0.15819(6) 0.0506(3) Uani 1 1 d . . .
F17 F -0.26524(16) -0.33938(9) 0.20269(8) 0.0687(4) Uani 1 1 d . . .
F18 F -0.13759(19) -0.39308(9) 0.30085(9) 0.0838(6) Uani 1 1 d . . .
F19 F -0.0419(2) -0.28696(11) 0.35307(8) 0.0862(6) Uani 1 1 d . . .
F20 F -0.07413(15) -0.13347(9) 0.30848(6) 0.0563(4) Uani 1 1 d . . .
C37 C 0.4797(2) 0.34776(15) -0.04042(10) 0.0441(5) Uani 1 1 d . . .
C38 C 0.5556(2) 0.29060(14) -0.00241(11) 0.0425(5) Uani 1 1 d . . .
H38 H 0.6045 0.2390 -0.0170 0.051 Uiso 1 1 calc R . .
C39 C 0.5612(2) 0.30755(13) 0.05670(10) 0.0392(5) Uani 1 1 d . . .
C40 C 0.4882(2) 0.38309(14) 0.07748(10) 0.0382(5) Uani 1 1 d . . .
H40 H 0.4926 0.3958 0.1175 0.046 Uiso 1 1 calc R . .
C41 C 0.40911(19) 0.44030(13) 0.04102(10) 0.0375(5) Uani 1 1 d . . .
C42 C 0.4069(2) 0.42152(14) -0.01775(10) 0.0417(5) Uani 1 1 d . . .
H42 H 0.3538 0.4606 -0.0432 0.050 Uiso 1 1 calc R . .
C43 C 0.4790(3) 0.33073(19) -0.10561(12) 0.0678(8) Uani 1 1 d . . .
H43A H 0.4140 0.3746 -0.1243 0.102 Uiso 1 1 calc R . .
H43B H 0.4634 0.2772 -0.1085 0.102 Uiso 1 1 calc R . .
H43C H 0.5590 0.3294 -0.1261 0.102 Uiso 1 1 calc R . .
C44 C 0.6427(3) 0.24507(16) 0.09802(13) 0.0564(7) Uani 1 1 d . . .
H44A H 0.5989 0.2060 0.1155 0.085 Uiso 1 1 calc R . .
H44B H 0.6639 0.2738 0.1299 0.085 Uiso 1 1 calc R . .
H44C H 0.7181 0.2148 0.0755 0.085 Uiso 1 1 calc R . .
C45 C 0.3263(2) 0.52015(16) 0.06466(12) 0.0521(6) Uani 1 1 d . . .
H45A H 0.3336 0.5665 0.0373 0.078 Uiso 1 1 calc R . .
H45B H 0.3504 0.5278 0.1041 0.078 Uiso 1 1 calc R . .
H45C H 0.2408 0.5182 0.0680 0.078 Uiso 1 1 calc R . .
Si2A Si 0.3620(3) 0.85015(15) 0.42014(11) 0.0884(7) Uani 0.685(4) 1 d P A 1
C46A C 0.5376(6) 0.7967(6) 0.3714(4) 0.0618(17) Uani 0.685(4) 1 d P A 1
C47A C 0.6143(6) 0.7722(5) 0.4225(4) 0.0701(19) Uani 0.685(4) 1 d P A 1
C48A C 0.6288(4) 0.6974(3) 0.4475(2) 0.0476(11) Uani 0.685(4) 1 d P A 1
H48A H 0.6633 0.6840 0.4851 0.057 Uiso 0.685(4) 1 calc PR A 1
C49A C 0.5945(6) 0.6379(9) 0.4197(5) 0.0506(12) Uani 0.685(4) 1 d P A 1
C50A C 0.5329(10) 0.6540(6) 0.3705(4) 0.0473(15) Uani 0.685(4) 1 d P A 1
H50A H 0.5111 0.6105 0.3541 0.057 Uiso 0.685(4) 1 calc PR A 1
C51A C 0.4990(16) 0.7336(7) 0.3422(4) 0.0613(17) Uani 0.685(4) 1 d P A 1
C52A C 0.6714(8) 0.8309(4) 0.4470(3) 0.101(2) Uani 0.685(4) 1 d P A 1
H52A H 0.6458 0.8847 0.4251 0.151 Uiso 0.685(4) 1 calc PR A 1
H52B H 0.7613 0.8087 0.4426 0.151 Uiso 0.685(4) 1 calc PR A 1
H52C H 0.6446 0.8378 0.4893 0.151 Uiso 0.685(4) 1 calc PR A 1
C53A C 0.6143(8) 0.5506(5) 0.4510(5) 0.0604(15) Uani 0.685(4) 1 d P A 1
H53A H 0.6469 0.5498 0.4899 0.091 Uiso 0.685(4) 1 calc PR A 1
H53B H 0.6730 0.5093 0.4263 0.091 Uiso 0.685(4) 1 calc PR A 1
H53C H 0.5356 0.5376 0.4565 0.091 Uiso 0.685(4) 1 calc PR A 1
C54A C 0.456(3) 0.7610(11) 0.2808(11) 0.073(3) Uani 0.685(4) 1 d P A 1
H54A H 0.5195 0.7331 0.2509 0.110 Uiso 0.685(4) 1 calc PR A 1
H54B H 0.4406 0.8211 0.2749 0.110 Uiso 0.685(4) 1 calc PR A 1
H54C H 0.3798 0.7467 0.2766 0.110 Uiso 0.685(4) 1 calc PR A 1
C55A C 0.3364(8) 0.7801(5) 0.4801(4) 0.0863(17) Uani 0.685(4) 1 d P A 1
H55A H 0.4004 0.7711 0.5084 0.129 Uiso 0.685(4) 1 calc PR A 1
H55B H 0.3394 0.7271 0.4641 0.129 Uiso 0.685(4) 1 calc PR A 1
H55C H 0.2554 0.8037 0.5007 0.129 Uiso 0.685(4) 1 calc PR A 1
C56A C 0.2427(10) 0.8650(12) 0.3654(4) 0.286(12) Uani 0.685(4) 1 d P A 1
H56A H 0.1619 0.8720 0.3868 0.429 Uiso 0.685(4) 1 calc PR A 1
H56B H 0.2626 0.8163 0.3411 0.429 Uiso 0.685(4) 1 calc PR A 1
H56C H 0.2409 0.9143 0.3394 0.429 Uiso 0.685(4) 1 calc PR A 1
C57A C 0.3789(10) 0.9476(4) 0.4493(4) 0.158(4) Uani 0.685(4) 1 d P A 1
H57A H 0.3675 0.9910 0.4172 0.237 Uiso 0.685(4) 1 calc PR A 1
H57B H 0.4614 0.9365 0.4636 0.237 Uiso 0.685(4) 1 calc PR A 1
H57C H 0.3168 0.9661 0.4822 0.237 Uiso 0.685(4) 1 calc PR A 1
Si2B Si 0.3100(6) 0.8463(4) 0.4072(3) 0.0884(7) Uani 0.315(4) 1 d P A 2
C46B C 0.4953(17) 0.8138(14) 0.3753(11) 0.0618(17) Uani 0.315(4) 1 d PD A 2
C47B C 0.5608(14) 0.7942(13) 0.4262(10) 0.0701(19) Uani 0.315(4) 1 d PD A 2
C48B C 0.5723(9) 0.7124(9) 0.4484(5) 0.0476(11) Uani 0.315(4) 1 d PD A 2
H48B H 0.5891 0.7052 0.4894 0.057 Uiso 0.315(4) 1 calc PR A 2
C49B C 0.5659(17) 0.644(2) 0.4273(13) 0.0506(12) Uani 0.315(4) 1 d PD A 2
C50B C 0.528(2) 0.6733(17) 0.3584(10) 0.0473(15) Uani 0.315(4) 1 d PD A 2
H50B H 0.5211 0.6320 0.3335 0.057 Uiso 0.315(4) 1 calc PR A 2
C51B C 0.505(4) 0.7502(19) 0.3351(12) 0.0613(17) Uani 0.315(4) 1 d PD A 2
C52B C 0.5748(17) 0.8656(10) 0.4596(7) 0.101(2) Uani 0.315(4) 1 d P A 2
H52D H 0.5629 0.9151 0.4327 0.151 Uiso 0.315(4) 1 calc PR A 2
H52E H 0.6574 0.8507 0.4743 0.151 Uiso 0.315(4) 1 calc PR A 2
H52F H 0.5130 0.8771 0.4935 0.151 Uiso 0.315(4) 1 calc PR A 2
C53B C 0.588(2) 0.5734(13) 0.4522(13) 0.0604(15) Uani 0.315(4) 1 d P A 2
H53D H 0.5735 0.5349 0.4252 0.091 Uiso 0.315(4) 1 calc PR A 2
H53E H 0.5342 0.5752 0.4887 0.091 Uiso 0.315(4) 1 calc PR A 2
H53F H 0.6743 0.5547 0.4622 0.091 Uiso 0.315(4) 1 calc PR A 2
C54B C 0.460(6) 0.741(3) 0.276(3) 0.073(3) Uani 0.315(4) 1 d P A 2
H54D H 0.4650 0.7885 0.2488 0.110 Uiso 0.315(4) 1 calc PR A 2
H54E H 0.3743 0.7400 0.2816 0.110 Uiso 0.315(4) 1 calc PR A 2
H54F H 0.5111 0.6898 0.2586 0.110 Uiso 0.315(4) 1 calc PR A 2
C55B C 0.2946(18) 0.8018(13) 0.4887(11) 0.0863(17) Uani 0.315(4) 1 d P A 2
H55D H 0.3529 0.7464 0.4928 0.129 Uiso 0.315(4) 1 calc PR A 2
H55E H 0.2105 0.7984 0.4981 0.129 Uiso 0.315(4) 1 calc PR A 2
H55F H 0.3126 0.8383 0.5163 0.129 Uiso 0.315(4) 1 calc PR A 2
C56B C 0.2233(18) 0.7962(15) 0.3548(11) 0.141(10) Uani 0.315(4) 1 d P A 2
H56D H 0.2633 0.7364 0.3541 0.211 Uiso 0.315(4) 1 calc PR A 2
H56E H 0.2265 0.8212 0.3143 0.211 Uiso 0.315(4) 1 calc PR A 2
H56F H 0.1372 0.8063 0.3701 0.211 Uiso 0.315(4) 1 calc PR A 2
C57B C 0.276(2) 0.9539(9) 0.4047(10) 0.158(4) Uani 0.315(4) 1 d P A 2
H57D H 0.3437 0.9706 0.3830 0.237 Uiso 0.315(4) 1 calc PR A 2
H57E H 0.2645 0.9730 0.4455 0.237 Uiso 0.315(4) 1 calc PR A 2
H57F H 0.2000 0.9786 0.3844 0.237 Uiso 0.315(4) 1 calc PR A 2
H46 H 0.512(4) 0.860(3) 0.341(2) 0.143(16) Uiso 1 1 d . B 1
B2 B 0.2948(2) 0.43754(14) 0.31183(10) 0.0294(5) Uani 1 1 d . . .
C58 C 0.20846(18) 0.48448(12) 0.36939(9) 0.0318(4) Uani 1 1 d . . .
C59 C 0.0879(2) 0.48119(13) 0.37848(9) 0.0365(5) Uani 1 1 d . . .
C60 C 0.0015(2) 0.52770(15) 0.41883(10) 0.0434(5) Uani 1 1 d . . .
C61 C 0.0334(2) 0.58098(14) 0.45288(10) 0.0454(6) Uani 1 1 d . . .
C62 C 0.1509(2) 0.58646(14) 0.44632(10) 0.0433(5) Uani 1 1 d . . .
C63 C 0.2349(2) 0.53894(13) 0.40550(9) 0.0368(5) Uani 1 1 d . . .
C64 C 0.21866(19) 0.49362(12) 0.25621(9) 0.0328(4) Uani 1 1 d . . .
C65 C 0.2156(2) 0.57635(13) 0.24774(10) 0.0387(5) Uani 1 1 d . . .
C66 C 0.1475(2) 0.63138(14) 0.20672(11) 0.0503(6) Uani 1 1 d . . .
C67 C 0.0757(2) 0.60526(16) 0.17174(11) 0.0533(7) Uani 1 1 d . . .
C68 C 0.0722(2) 0.52509(16) 0.17875(10) 0.0485(6) Uani 1 1 d . . .
C69 C 0.1429(2) 0.47115(13) 0.22025(9) 0.0376(5) Uani 1 1 d . . .
C70 C 0.44062(19) 0.43764(12) 0.30886(9) 0.0327(4) Uani 1 1 d . . .
C71 C 0.5089(2) 0.46093(13) 0.26049(10) 0.0371(5) Uani 1 1 d . . .
C72 C 0.6331(2) 0.45216(15) 0.25938(11) 0.0461(6) Uani 1 1 d . . .
C73 C 0.6968(2) 0.41735(16) 0.30822(12) 0.0495(6) Uani 1 1 d . . .
C74 C 0.6356(2) 0.39201(15) 0.35711(11) 0.0454(6) Uani 1 1 d . . .
C75 C 0.5110(2) 0.40259(13) 0.35656(10) 0.0367(5) Uani 1 1 d . . .
C76 C 0.30734(18) 0.33788(12) 0.31158(9) 0.0302(4) Uani 1 1 d . . .
C77 C 0.36058(18) 0.29389(12) 0.26138(9) 0.0324(4) Uani 1 1 d . . .
C78 C 0.38177(19) 0.20980(13) 0.25727(9) 0.0363(5) Uani 1 1 d . . .
C79 C 0.3500(2) 0.16431(13) 0.30542(11) 0.0407(5) Uani 1 1 d . . .
C80 C 0.2996(2) 0.20339(13) 0.35695(10) 0.0406(5) Uani 1 1 d . . .
C81 C 0.28019(19) 0.28817(13) 0.35928(9) 0.0354(5) Uani 1 1 d . . .
F21 F 0.04878(11) 0.43172(8) 0.34561(6) 0.0460(3) Uani 1 1 d . . .
F22 F -0.11392(13) 0.52105(10) 0.42458(7) 0.0621(4) Uani 1 1 d . . .
F23 F -0.05044(15) 0.62785(10) 0.49143(7) 0.0664(4) Uani 1 1 d . . .
F24 F 0.18422(16) 0.63867(9) 0.47918(7) 0.0643(4) Uani 1 1 d . . .
F25 F 0.34790(12) 0.55118(8) 0.40152(6) 0.0475(3) Uani 1 1 d . . .
F26 F 0.28278(13) 0.60735(8) 0.28145(6) 0.0489(3) Uani 1 1 d . . .
F27 F 0.15184(17) 0.71025(9) 0.20122(8) 0.0725(5) Uani 1 1 d . . .
F28 F 0.01017(17) 0.65708(11) 0.13040(7) 0.0799(5) Uani 1 1 d . . .
F29 F 0.00136(15) 0.49804(11) 0.14479(7) 0.0699(5) Uani 1 1 d . . .
F30 F 0.13110(12) 0.39392(8) 0.22385(6) 0.0465(3) Uani 1 1 d . . .
F31 F 0.45574(12) 0.49420(8) 0.20938(6) 0.0468(3) Uani 1 1 d . . .
F32 F 0.69244(14) 0.47662(10) 0.21018(7) 0.0654(4) Uani 1 1 d . . .
F33 F 0.81906(13) 0.40697(12) 0.30704(9) 0.0758(5) Uani 1 1 d . . .
F34 F 0.69668(14) 0.35623(10) 0.40518(7) 0.0649(4) Uani 1 1 d . . .
F35 F 0.45629(12) 0.37520(8) 0.40635(5) 0.0444(3) Uani 1 1 d . . .
F36 F 0.39474(12) 0.33489(7) 0.21226(5) 0.0405(3) Uani 1 1 d . . .
F37 F 0.43418(13) 0.17212(8) 0.20684(6) 0.0502(3) Uani 1 1 d . . .
F38 F 0.36892(15) 0.08223(8) 0.30257(7) 0.0584(4) Uani 1 1 d . . .
F39 F 0.26990(15) 0.15931(9) 0.40475(6) 0.0595(4) Uani 1 1 d . . .
F40 F 0.23345(13) 0.31974(8) 0.41249(5) 0.0449(3) Uani 1 1 d . . .
C82 C 0.0453(7) 0.0798(5) 0.5251(5) 0.109(3) Uani 0.50 1 d PG . .
C83 C -0.0096(9) 0.0731(5) 0.4737(4) 0.168(9) Uani 0.50 1 d PG . .
H83 H -0.0240 0.1170 0.4439 0.202 Uiso 0.50 1 calc PR . .
C84 C -0.0435(9) 0.0022(6) 0.4658(3) 0.120(5) Uani 0.50 1 d PG . .
C85 C -0.0224(8) -0.0620(5) 0.5093(4) 0.117(5) Uani 0.50 1 d PG . .
H85 H -0.0455 -0.1105 0.5039 0.140 Uiso 0.50 1 calc PR . .
C86 C 0.0326(7) -0.0553(6) 0.5607(3) 0.109(4) Uani 0.50 1 d PG . .
C87 C 0.0664(6) 0.0156(8) 0.5686(3) 0.112(4) Uani 0.50 1 d PG . .
H87 H 0.1040 0.0202 0.6038 0.134 Uiso 0.50 1 calc PR . .
C88 C 0.0820(15) 0.1544(11) 0.5387(6) 0.204(7) Uani 0.50 1 d P . .
H88A H 0.1188 0.1447 0.5773 0.305 Uiso 0.50 1 calc PR . .
H88B H 0.0091 0.2028 0.5404 0.305 Uiso 0.50 1 calc PR . .
H88C H 0.1422 0.1643 0.5075 0.305 Uiso 0.50 1 calc PR . .
C89 C -0.1049(18) -0.0025(16) 0.4094(7) 0.237(12) Uani 0.50 1 d P . .
H89A H -0.1235 -0.0556 0.4099 0.355 Uiso 0.50 1 calc PR . .
H89B H -0.0494 0.0022 0.3744 0.355 Uiso 0.50 1 calc PR . .
H89C H -0.1815 0.0429 0.4074 0.355 Uiso 0.50 1 calc PR . .
C90 C 0.0457(12) -0.1278(10) 0.6032(5) 0.183(6) Uani 0.50 1 d P . .
H90A H 0.0850 -0.1194 0.6383 0.274 Uiso 0.50 1 calc PR . .
H90B H 0.0967 -0.1778 0.5839 0.274 Uiso 0.50 1 calc PR . .
H90C H -0.0358 -0.1342 0.6155 0.274 Uiso 0.50 1 calc PR . .

loop_
_atom_site_aniso_label
_atom_site_aniso_U_11
_atom_site_aniso_U_22
_atom_site_aniso_U_33
_atom_site_aniso_U_23
_atom_site_aniso_U_13
_atom_site_aniso_U_12
Si1 0.0381(3) 0.0505(4) 0.0390(3) 0.0050(3) -0.0066(3) -0.0169(3)
C1 0.0333(11) 0.0467(13) 0.0506(14) 0.0026(11) -0.0093(10) -0.0151(10)
C2 0.0365(12) 0.0384(12) 0.0622(16) 0.0004(11) -0.0009(11) -0.0173(10)
C3 0.0370(12) 0.0372(12) 0.0637(16) 0.0126(11) -0.0017(11) -0.0114(10)
C4 0.0332(12) 0.0508(14) 0.0533(14) 0.0090(11) -0.0007(10) -0.0164(10)
C5 0.0322(11) 0.0449(13) 0.0554(15) -0.0019(11) -0.0001(10) -0.0082(10)
C6 0.0277(11) 0.0412(12) 0.0595(15) 0.0067(11) -0.0052(10) -0.0093(9)
C7 0.0626(18) 0.0443(15) 0.084(2) -0.0104(14) 0.0003(15) -0.0179(13)
C8 0.0539(16) 0.0758(19) 0.0547(16) 0.0136(14) -0.0061(13) -0.0198(14)
C9 0.0412(14) 0.0509(15) 0.0788(19) 0.0058(13) -0.0150(13) -0.0012(11)
C10 0.0425(13) 0.0661(16) 0.0479(14) 0.0007(12) -0.0074(11) -0.0267(12)
C11 0.069(2) 0.068(2) 0.090(2) 0.0230(17) -0.0096(17) -0.0264(16)
C12 0.0662(19) 0.086(2) 0.0585(17) -0.0173(16) -0.0034(14) -0.0229(17)
B1 0.0362(12) 0.0272(11) 0.0344(12) 0.0028(9) 0.0010(10) -0.0067(9)
C13 0.0307(10) 0.0306(10) 0.0361(11) 0.0010(8) -0.0030(8) -0.0060(8)
C14 0.0444(12) 0.0334(11) 0.0383(12) 0.0002(9) -0.0012(9) -0.0110(9)
C15 0.0433(13) 0.0480(14) 0.0383(12) -0.0065(10) 0.0025(10) -0.0087(11)
C16 0.0423(13) 0.0372(12) 0.0516(14) -0.0133(10) -0.0069(11) -0.0020(10)
C17 0.0365(12) 0.0296(11) 0.0537(14) -0.0008(10) -0.0121(10) -0.0065(9)
C18 0.0308(10) 0.0308(10) 0.0395(11) 0.0022(9) -0.0053(9) -0.0064(8)
C19 0.0394(11) 0.0259(10) 0.0355(11) -0.0027(8) -0.0011(9) -0.0045(8)
C20 0.0417(12) 0.0328(11) 0.0394(12) -0.0026(9) -0.0020(10) -0.0068(9)
C21 0.0396(13) 0.0366(12) 0.0550(14) -0.0083(11) -0.0085(11) -0.0044(10)
C22 0.0552(15) 0.0323(12) 0.0500(14) -0.0064(10) -0.0200(12) -0.0013(10)
C23 0.0595(15) 0.0286(11) 0.0346(12) 0.0001(9) -0.0057(10) -0.0043(10)
C24 0.0416(12) 0.0287(10) 0.0388(12) -0.0023(9) 0.0002(9) -0.0048(9)
C25 0.0371(11) 0.0256(10) 0.0392(11) 0.0081(8) -0.0007(9) -0.0026(8)
C26 0.0418(12) 0.0296(11) 0.0453(13) 0.0056(9) 0.0026(10) -0.0053(9)
C27 0.0495(14) 0.0306(11) 0.0539(14) 0.0048(10) 0.0158(11) -0.0014(10)
C28 0.0353(12) 0.0357(12) 0.0659(16) 0.0150(11) 0.0091(11) 0.0019(10)
C29 0.0370(12) 0.0384(12) 0.0584(15) 0.0163(11) -0.0072(11) -0.0089(10)
C30 0.0394(12) 0.0314(11) 0.0419(12) 0.0077(9) -0.0017(9) -0.0048(9)
C31 0.0377(11) 0.0285(10) 0.0368(11) 0.0009(9) 0.0035(9) -0.0058(9)
C32 0.0399(12) 0.0354(11) 0.0389(12) 0.0001(9) -0.0002(9) -0.0073(9)
C33 0.0526(15) 0.0324(12) 0.0639(16) -0.0051(11) 0.0018(12) -0.0140(11)
C34 0.0693(18) 0.0298(12) 0.0662(17) 0.0128(12) -0.0054(14) -0.0101(12)
C35 0.0649(17) 0.0406(14) 0.0549(15) 0.0159(12) -0.0151(13) -0.0077(12)
C36 0.0512(14) 0.0344(12) 0.0433(13) 0.0042(10) -0.0056(10) -0.0089(10)
F1 0.0709(10) 0.0420(8) 0.0432(7) -0.0003(6) 0.0149(7) -0.0217(7)
F2 0.0745(11) 0.0654(10) 0.0449(8) -0.0124(7) 0.0187(7) -0.0158(8)
F3 0.0688(10) 0.0480(8) 0.0650(10) -0.0251(7) -0.0002(8) -0.0036(7)
F4 0.0618(9) 0.0298(7) 0.0758(10) -0.0039(6) -0.0060(7) -0.0130(6)
F5 0.0416(7) 0.0349(7) 0.0494(7) 0.0076(6) 0.0008(6) -0.0112(5)
F6 0.0410(7) 0.0546(8) 0.0487(8) 0.0019(6) 0.0045(6) -0.0126(6)
F7 0.0386(8) 0.0639(10) 0.0833(11) -0.0039(8) -0.0134(7) -0.0104(7)
F8 0.0714(11) 0.0556(9) 0.0654(10) -0.0011(7) -0.0362(8) 0.0013(8)
F9 0.0823(11) 0.0471(8) 0.0369(7) 0.0085(6) -0.0074(7) -0.0030(7)
F10 0.0477(8) 0.0438(7) 0.0430(7) 0.0086(6) 0.0034(6) -0.0090(6)
F11 0.0555(8) 0.0370(7) 0.0500(8) -0.0084(6) 0.0062(6) -0.0095(6)
F12 0.0638(10) 0.0488(9) 0.0752(10) -0.0111(8) 0.0296(8) -0.0041(7)
F13 0.0368(8) 0.0599(10) 0.1012(13) 0.0073(9) 0.0185(8) -0.0014(7)
F14 0.0390(8) 0.0693(10) 0.0774(10) 0.0111(8) -0.0121(7) -0.0157(7)
F15 0.0394(7) 0.0516(8) 0.0485(8) -0.0032(6) -0.0064(6) -0.0100(6)
F16 0.0616(9) 0.0420(7) 0.0516(8) 0.0005(6) -0.0115(7) -0.0187(7)
F17 0.0843(12) 0.0389(8) 0.0902(12) -0.0037(8) -0.0142(9) -0.0267(8)
F18 0.1080(15) 0.0342(8) 0.1070(14) 0.0263(9) -0.0251(11) -0.0190(9)
F19 0.1199(16) 0.0566(10) 0.0849(12) 0.0362(9) -0.0532(11) -0.0260(10)
F20 0.0773(10) 0.0447(8) 0.0503(8) 0.0103(6) -0.0248(7) -0.0203(7)
C37 0.0456(13) 0.0424(13) 0.0438(13) -0.0030(10) -0.0007(10) -0.0124(10)
C38 0.0423(12) 0.0305(11) 0.0526(14) -0.0018(10) 0.0030(10) -0.0091(9)
C39 0.0356(11) 0.0358(11) 0.0480(13) 0.0076(10) -0.0031(9) -0.0152(9)
C40 0.0401(12) 0.0404(12) 0.0373(11) 0.0009(9) -0.0013(9) -0.0175(10)
C41 0.0331(11) 0.0351(11) 0.0446(12) -0.0020(9) 0.0025(9) -0.0116(9)
C42 0.0400(12) 0.0377(12) 0.0444(13) 0.0028(10) -0.0047(10) -0.0074(10)
C43 0.087(2) 0.0608(18) 0.0491(16) -0.0130(13) -0.0043(14) -0.0098(16)
C44 0.0571(16) 0.0443(14) 0.0665(17) 0.0130(12) -0.0140(13) -0.0135(12)
C45 0.0474(14) 0.0464(14) 0.0572(15) -0.0108(12) 0.0031(12) -0.0054(11)
Si2A 0.0942(19) 0.0760(8) 0.0698(12) 0.0254(8) -0.0001(11) 0.0060(13)
C46A 0.070(6) 0.063(5) 0.049(2) 0.008(3) 0.003(4) -0.019(4)
C47A 0.094(6) 0.080(5) 0.047(2) 0.004(3) -0.009(4) -0.043(5)
C48A 0.057(3) 0.063(3) 0.0301(13) 0.0074(15) -0.012(3) -0.030(3)
C49A 0.021(4) 0.079(3) 0.049(4) -0.008(2) 0.012(3) -0.013(4)
C50A 0.0506(18) 0.059(5) 0.036(4) 0.010(2) -0.003(3) -0.024(3)
C51A 0.108(3) 0.061(6) 0.031(3) 0.010(4) 0.013(3) -0.057(4)
C52A 0.157(7) 0.092(5) 0.073(3) 0.003(3) -0.028(5) -0.064(5)
C53A 0.043(5) 0.053(5) 0.077(2) 0.001(4) -0.014(3) -0.001(3)
C54A 0.075(3) 0.099(10) 0.054(5) 0.004(7) -0.010(3) -0.040(7)
C55A 0.079(6) 0.075(5) 0.088(4) 0.003(3) 0.029(4) -0.008(4)
C56A 0.116(9) 0.51(3) 0.074(5) 0.015(11) -0.004(5) 0.144(12)
C57A 0.243(12) 0.070(4) 0.150(8) -0.025(5) 0.087(7) -0.051(6)
Si2B 0.0942(19) 0.0760(8) 0.0698(12) 0.0254(8) -0.0001(11) 0.0060(13)
C46B 0.070(6) 0.063(5) 0.049(2) 0.008(3) 0.003(4) -0.019(4)
C47B 0.094(6) 0.080(5) 0.047(2) 0.004(3) -0.009(4) -0.043(5)
C48B 0.057(3) 0.063(3) 0.0301(13) 0.0074(15) -0.012(3) -0.030(3)
C49B 0.021(4) 0.079(3) 0.049(4) -0.008(2) 0.012(3) -0.013(4)
C50B 0.0506(18) 0.059(5) 0.036(4) 0.010(2) -0.003(3) -0.024(3)
C51B 0.108(3) 0.061(6) 0.031(3) 0.010(4) 0.013(3) -0.057(4)
C52B 0.157(7) 0.092(5) 0.073(3) 0.003(3) -0.028(5) -0.064(5)
C53B 0.043(5) 0.053(5) 0.077(2) 0.001(4) -0.014(3) -0.001(3)
C54B 0.075(3) 0.099(10) 0.054(5) 0.004(7) -0.010(3) -0.040(7)
C55B 0.079(6) 0.075(5) 0.088(4) 0.003(3) 0.029(4) -0.008(4)
C56B 0.073(10) 0.19(2) 0.17(2) 0.080(17) -0.043(12) -0.068(13)
C57B 0.243(12) 0.070(4) 0.150(8) -0.025(5) 0.087(7) -0.051(6)
B2 0.0311(11) 0.0287(11) 0.0267(11) -0.0004(9) -0.0013(9) -0.0065(9)
C58 0.0316(10) 0.0296(10) 0.0298(10) 0.0023(8) -0.0011(8) -0.0034(8)
C59 0.0368(11) 0.0350(11) 0.0334(11) 0.0047(9) -0.0019(9) -0.0054(9)
C60 0.0333(12) 0.0468(13) 0.0398(12) 0.0123(10) 0.0039(9) -0.0008(10)
C61 0.0495(14) 0.0388(12) 0.0328(11) 0.0023(10) 0.0090(10) 0.0062(10)
C62 0.0564(15) 0.0348(12) 0.0324(11) -0.0026(9) -0.0028(10) -0.0033(10)
C63 0.0383(12) 0.0334(11) 0.0344(11) -0.0003(9) -0.0020(9) -0.0043(9)
C64 0.0332(11) 0.0311(10) 0.0299(10) 0.0006(8) 0.0012(8) -0.0044(8)
C65 0.0432(12) 0.0341(11) 0.0351(11) -0.0014(9) 0.0014(9) -0.0069(9)
C66 0.0587(15) 0.0315(12) 0.0476(14) 0.0054(10) 0.0064(12) 0.0024(11)
C67 0.0540(15) 0.0474(14) 0.0392(13) 0.0078(11) -0.0064(11) 0.0140(12)
C68 0.0445(13) 0.0528(15) 0.0383(12) -0.0053(11) -0.0102(10) 0.0042(11)
C69 0.0370(11) 0.0361(11) 0.0345(11) -0.0036(9) -0.0022(9) -0.0023(9)
C70 0.0341(11) 0.0263(10) 0.0365(11) -0.0067(8) -0.0006(9) -0.0065(8)
C71 0.0377(11) 0.0325(11) 0.0398(12) -0.0072(9) 0.0008(9) -0.0082(9)
C72 0.0395(12) 0.0432(13) 0.0572(15) -0.0150(11) 0.0123(11) -0.0157(10)
C73 0.0308(12) 0.0490(14) 0.0697(17) -0.0190(12) -0.0013(11) -0.0099(10)
C74 0.0417(13) 0.0406(13) 0.0513(14) -0.0125(11) -0.0144(11) -0.0024(10)
C75 0.0373(11) 0.0325(11) 0.0385(11) -0.0077(9) -0.0027(9) -0.0059(9)
C76 0.0285(10) 0.0299(10) 0.0312(10) 0.0004(8) -0.0042(8) -0.0068(8)
C77 0.0316(10) 0.0325(11) 0.0310(10) 0.0016(8) -0.0033(8) -0.0067(8)
C78 0.0361(11) 0.0344(11) 0.0360(11) -0.0070(9) -0.0050(9) -0.0045(9)
C79 0.0442(12) 0.0257(10) 0.0515(13) -0.0009(9) -0.0099(10) -0.0075(9)
C80 0.0446(13) 0.0340(11) 0.0415(12) 0.0084(9) -0.0034(10) -0.0110(10)
C81 0.0348(11) 0.0361(11) 0.0335(11) -0.0005(9) -0.0006(9) -0.0081(9)
F21 0.0352(7) 0.0530(8) 0.0519(8) -0.0023(6) -0.0027(6) -0.0164(6)
F22 0.0354(7) 0.0746(10) 0.0654(9) 0.0081(8) 0.0115(7) -0.0058(7)
F23 0.0683(10) 0.0583(9) 0.0500(8) -0.0056(7) 0.0221(7) 0.0101(8)
F24 0.0824(11) 0.0535(9) 0.0535(9) -0.0246(7) -0.0014(8) -0.0102(8)
F25 0.0451(8) 0.0470(8) 0.0531(8) -0.0157(6) -0.0031(6) -0.0146(6)
F26 0.0609(9) 0.0325(7) 0.0548(8) 0.0001(6) -0.0039(7) -0.0164(6)
F27 0.0966(13) 0.0324(8) 0.0753(11) 0.0179(7) -0.0031(9) -0.0039(8)
F28 0.0890(13) 0.0663(11) 0.0581(10) 0.0178(8) -0.0236(9) 0.0184(9)
F29 0.0660(10) 0.0776(11) 0.0590(9) -0.0076(8) -0.0344(8) -0.0004(8)
F30 0.0485(8) 0.0409(7) 0.0514(8) -0.0039(6) -0.0161(6) -0.0110(6)
F31 0.0474(8) 0.0540(8) 0.0377(7) 0.0035(6) 0.0045(6) -0.0163(6)
F32 0.0490(9) 0.0750(11) 0.0732(10) -0.0067(8) 0.0217(8) -0.0263(8)
F33 0.0326(8) 0.0922(13) 0.1052(13) -0.0228(10) -0.0040(8) -0.0180(8)
F34 0.0499(9) 0.0724(10) 0.0687(10) -0.0068(8) -0.0268(7) -0.0046(7)
F35 0.0471(7) 0.0459(7) 0.0353(7) 0.0012(6) -0.0065(6) -0.0056(6)
F36 0.0510(8) 0.0377(7) 0.0301(6) -0.0006(5) 0.0047(5) -0.0108(6)
F37 0.0601(9) 0.0400(7) 0.0450(8) -0.0134(6) -0.0016(6) -0.0039(6)
F38 0.0753(10) 0.0290(7) 0.0700(10) -0.0028(6) -0.0048(8) -0.0138(7)
F39 0.0798(11) 0.0409(8) 0.0547(9) 0.0127(6) 0.0067(7) -0.0193(7)
F40 0.0560(8) 0.0402(7) 0.0325(6) 0.0020(5) 0.0075(6) -0.0086(6)
C82 0.093(7) 0.143(10) 0.086(7) -0.049(8) 0.022(5) -0.027(6)
C83 0.102(10) 0.30(2) 0.091(9) -0.103(11) 0.015(8) -0.029(11)
C84 0.134(9) 0.153(11) 0.055(6) -0.043(7) -0.036(6) 0.006(8)
C85 0.090(7) 0.180(13) 0.076(7) -0.019(8) -0.031(6) -0.022(7)
C86 0.114(7) 0.147(10) 0.053(5) -0.006(6) 0.001(5) -0.018(7)
C87 0.091(7) 0.146(12) 0.102(10) -0.028(9) 0.015(8) -0.039(7)
C88 0.238(18) 0.27(2) 0.120(10) -0.025(11) 0.044(10) -0.120(16)
C89 0.202(18) 0.35(3) 0.122(11) -0.040(14) -0.100(11) 0.007(17)
C90 0.132(10) 0.260(18) 0.122(9) 0.053(10) 0.001(7) -0.020(10)

loop_
_atom_type_symbol
_atom_type_description
_atom_type_scat_dispersion_real
_atom_type_scat_dispersion_imag
_atom_type_scat_source
C C 0.0033 0.0016 'International Tables Vol C Tables 4.2.6.8 and 6.1.1.4'
H H 0.0000 0.0000 'International Tables Vol C Tables 4.2.6.8 and 6.1.1.4'
B B 0.0013 0.0007 'International Tables Vol C Tables 4.2.6.8 and 6.1.1.4'
F F 0.0171 0.0103 'International Tables Vol C Tables 4.2.6.8 and 6.1.1.4'
Si Si 0.0817 0.0704 'International Tables Vol C Tables 4.2.6.8 and 6.1.1.4'

loop_
_geom_angle_atom_site_label_1
_geom_angle_atom_site_label_2
_geom_angle_atom_site_label_3
_geom_angle
C12 Si1 C10 114.73(14)
C12 Si1 C11 106.93(17)
C10 Si1 C11 112.57(15)
C12 Si1 C1 105.90(13)
C10 Si1 C1 109.92(11)
C11 Si1 C1 106.25(12)
C6 C1 C2 119.4(2)
C6 C1 Si1 99.65(15)
C2 C1 Si1 98.44(14)
C6 C1 H1 116.9(15)
C2 C1 H1 116.8(14)
Si1 C1 H1 98.4(14)
C3 C2 C1 118.1(2)
C3 C2 C7 120.9(2)
C1 C2 C7 121.0(2)
C2 C3 C4 122.1(2)
C2 C3 H3 118.9
C4 C3 H3 118.9
C3 C4 C5 119.4(2)
C3 C4 C8 121.0(2)
C5 C4 C8 119.6(2)
C6 C5 C4 121.3(2)
C6 C5 H5 119.4
C4 C5 H5 119.4
C5 C6 C1 118.6(2)
C5 C6 C9 120.7(2)
C1 C6 C9 120.6(2)
C2 C7 H7A 109.5
C2 C7 H7B 109.5
H7A C7 H7B 109.5
C2 C7 H7C 109.5
H7A C7 H7C 109.5
H7B C7 H7C 109.5
C4 C8 H8A 109.5
C4 C8 H8B 109.5
H8A C8 H8B 109.5
C4 C8 H8C 109.5
H8A C8 H8C 109.5
H8B C8 H8C 109.5
C6 C9 H9A 109.5
C6 C9 H9B 109.5
H9A C9 H9B 109.5
C6 C9 H9C 109.5
H9A C9 H9C 109.5
H9B C9 H9C 109.5
Si1 C10 H10A 109.5
Si1 C10 H10B 109.5
H10A C10 H10B 109.5
Si1 C10 H10C 109.5
H10A C10 H10C 109.5
H10B C10 H10C 109.5
Si1 C11 H11A 109.5
Si1 C11 H11B 109.5
H11A C11 H11B 109.5
Si1 C11 H11C 109.5
H11A C11 H11C 109.5
H11B C11 H11C 109.5
Si1 C12 H12A 109.5
Si1 C12 H12B 109.5
H12A C12 H12B 109.5
Si1 C12 H12C 109.5
H12A C12 H12C 109.5
H12B C12 H12C 109.5
C13 B1 C25 113.23(18)
C13 B1 C19 101.87(16)
C25 B1 C19 114.31(17)
C13 B1 C31 113.38(17)
C25 B1 C31 100.85(16)
C19 B1 C31 113.77(17)
C14 C13 C18 112.94(19)
C14 C13 B1 127.45(18)
C18 C13 B1 119.34(18)
F1 C14 C13 120.85(19)
F1 C14 C15 114.86(19)
C13 C14 C15 124.3(2)
F2 C15 C16 119.6(2)
F2 C15 C14 120.5(2)
C16 C15 C14 119.9(2)
F3 C16 C15 120.0(2)
F3 C16 C17 121.2(2)
C15 C16 C17 118.8(2)
F4 C17 C16 119.6(2)
F4 C17 C18 120.9(2)
C16 C17 C18 119.4(2)
F5 C18 C17 116.41(18)
F5 C18 C13 118.97(18)
C17 C18 C13 124.6(2)
C24 C19 C20 113.01(19)
C24 C19 B1 127.18(19)
C20 C19 B1 119.38(18)
F6 C20 C21 116.2(2)
F6 C20 C19 119.06(19)
C21 C20 C19 124.7(2)
F7 C21 C22 119.3(2)
F7 C21 C20 121.4(2)
C22 C21 C20 119.3(2)
F8 C22 C23 120.2(2)
F8 C22 C21 120.5(2)
C23 C22 C21 119.3(2)
F9 C23 C22 120.1(2)
F9 C23 C24 120.3(2)
C22 C23 C24 119.6(2)
F10 C24 C19 121.22(19)
F10 C24 C23 114.67(19)
C19 C24 C23 124.1(2)
C26 C25 C30 112.9(2)
C26 C25 B1 119.6(2)
C30 C25 B1 127.08(19)
F11 C26 C27 115.8(2)
F11 C26 C25 119.01(19)
C27 C26 C25 125.2(2)
F12 C27 C28 120.1(2)
F12 C27 C26 120.4(2)
C28 C27 C26 119.4(2)
F13 C28 C29 120.4(3)
F13 C28 C27 120.9(2)
C29 C28 C27 118.7(2)
F14 C29 C28 120.5(2)
F14 C29 C30 119.4(2)
C28 C29 C30 120.1(2)
F15 C30 C29 114.9(2)
F15 C30 C25 121.39(19)
C29 C30 C25 123.7(2)
C32 C31 C36 113.09(19)
C32 C31 B1 127.45(19)
C36 C31 B1 119.00(19)
F16 C32 C31 121.31(19)
F16 C32 C33 114.8(2)
C31 C32 C33 123.9(2)
F17 C33 C34 119.9(2)
F17 C33 C32 120.1(2)
C34 C33 C32 119.9(2)
F18 C34 C35 121.2(2)
F18 C34 C33 120.0(2)
C35 C34 C33 118.8(2)
F19 C35 C34 120.1(2)
F19 C35 C36 120.2(2)
C34 C35 C36 119.7(2)
F20 C36 C35 116.0(2)
F20 C36 C31 119.43(19)
C35 C36 C31 124.6(2)
C42 C37 C38 118.4(2)
C42 C37 C43 120.7(2)
C38 C37 C43 120.9(2)
C37 C38 C39 121.2(2)
C37 C38 H38 119.4
C39 C38 H38 119.4
C40 C39 C38 118.6(2)
C40 C39 C44 120.3(2)
C38 C39 C44 121.1(2)
C41 C40 C39 121.4(2)
C41 C40 H40 119.3
C39 C40 H40 119.3
C42 C41 C40 118.3(2)
C42 C41 C45 120.7(2)
C40 C41 C45 121.0(2)
C37 C42 C41 122.1(2)
C37 C42 H42 119.0
C41 C42 H42 119.0
C37 C43 H43A 109.5
C37 C43 H43B 109.5
H43A C43 H43B 109.5
C37 C43 H43C 109.5
H43A C43 H43C 109.5
H43B C43 H43C 109.5
C39 C44 H44A 109.5
C39 C44 H44B 109.5
H44A C44 H44B 109.5
C39 C44 H44C 109.5
H44A C44 H44C 109.5
H44B C44 H44C 109.5
C41 C45 H45A 109.5
C41 C45 H45B 109.5
H45A C45 H45B 109.5
C41 C45 H45C 109.5
H45A C45 H45C 109.5
H45B C45 H45C 109.5
C55A Si2A C56A 109.4(7)
C55A Si2A C57A 111.2(4)
C56A Si2A C57A 115.9(7)
C55A Si2A C46A 110.2(3)
C56A Si2A C46A 105.9(4)
C57A Si2A C46A 103.9(4)
C47A C46A C51A 119.9(9)
C47A C46A Si2A 98.2(5)
C51A C46A Si2A 96.3(8)
C47A C46A H46 131(2)
C51A C46A H46 108(2)
Si2A C46A H46 85(2)
C48A C47A C46A 118.0(8)
C48A C47A C52A 120.6(7)
C46A C47A C52A 121.3(7)
C47A C48A C49A 121.0(7)
C47A C48A H48A 119.5
C49A C48A H48A 119.5
C50A C49A C48A 123.3(11)
C50A C49A C53A 117.4(11)
C48A C49A C53A 118.8(10)
C49A C50A C51A 121.9(12)
C49A C50A H50A 119.0
C51A C50A H50A 119.0
C50A C51A C46A 114.7(12)
C50A C51A C54A 130.2(11)
C46A C51A C54A 113.5(9)
C57B Si2B C55B 111.3(10)
C57B Si2B C56B 118.1(12)
C55B Si2B C56B 109.5(11)
C57B Si2B C46B 100.5(10)
C55B Si2B C46B 110.1(9)
C56B Si2B C46B 106.8(10)
C47B C46B C51B 119(2)
C47B C46B Si2B 104.8(14)
C51B C46B Si2B 104(2)
C47B C46B H46 122(3)
C51B C46B H46 96(3)
Si2B C46B H46 110(3)
C46B C47B C48B 112.0(19)
C46B C47B C52B 117.6(18)
C48B C47B C52B 127.5(17)
C49B C48B C47B 136.5(19)
C49B C48B H48B 111.8
C47B C48B H48B 111.8
C53B C49B C48B 129(3)
C53B C49B C50B 129(3)
C48B C49B C50B 103(2)
C51B C50B C49B 125(3)
C51B C50B H50B 117.5
C49B C50B H50B 117.5
C50B C51B C46B 117(3)
C50B C51B C54B 101(3)
C46B C51B C54B 138(4)
C47B C52B H52D 109.5
C47B C52B H52E 109.5
H52D C52B H52E 109.5
C47B C52B H52F 109.5
H52D C52B H52F 109.5
H52E C52B H52F 109.5
C49B C53B H53D 109.5
C49B C53B H53E 109.5
H53D C53B H53E 109.5
C49B C53B H53F 109.5
H53D C53B H53F 109.5
H53E C53B H53F 109.5
C51B C54B H54D 109.5
C51B C54B H54E 109.5
H54D C54B H54E 109.5
C51B C54B H54F 109.5
H54D C54B H54F 109.5
H54E C54B H54F 109.5
Si2B C55B H55D 109.5
Si2B C55B H55E 109.5
H55D C55B H55E 109.5
Si2B C55B H55F 109.5
H55D C55B H55F 109.5
H55E C55B H55F 109.5
Si2B C56B H56D 109.5
Si2B C56B H56E 109.5
H56D C56B H56E 109.5
Si2B C56B H56F 109.5
H56D C56B H56F 109.5
H56E C56B H56F 109.5
Si2B C57B H57D 109.5
Si2B C57B H57E 109.5
H57D C57B H57E 109.5
Si2B C57B H57F 109.5
H57D C57B H57F 109.5
H57E C57B H57F 109.5
C76 B2 C58 113.87(16)
C76 B2 C70 102.28(15)
C58 B2 C70 114.58(16)
C76 B2 C64 113.90(16)
C58 B2 C64 99.82(15)
C70 B2 C64 112.97(16)
C63 C58 C59 113.21(19)
C63 C58 B2 127.33(18)
C59 C58 B2 118.62(18)
F21 C59 C60 116.2(2)
F21 C59 C58 119.63(18)
C60 C59 C58 124.1(2)
F22 C60 C61 120.0(2)
F22 C60 C59 120.3(2)
C61 C60 C59 119.7(2)
F23 C61 C62 120.8(2)
F23 C61 C60 120.3(2)
C62 C61 C60 118.9(2)
F24 C62 C61 119.9(2)
F24 C62 C63 120.3(2)
C61 C62 C63 119.8(2)
F25 C63 C62 114.69(19)
F25 C63 C58 121.02(18)
C62 C63 C58 124.3(2)
C69 C64 C65 113.27(19)
C69 C64 B2 127.47(18)
C65 C64 B2 118.75(18)
F26 C65 C66 115.9(2)
F26 C65 C64 119.48(19)
C66 C65 C64 124.6(2)
F27 C66 C67 120.3(2)
F27 C66 C65 120.3(2)
C67 C66 C65 119.5(2)
F28 C67 C66 120.9(2)
F28 C67 C68 120.2(3)
C66 C67 C68 118.9(2)
F29 C68 C67 119.9(2)
F29 C68 C69 120.1(2)
C67 C68 C69 120.0(2)
F30 C69 C64 121.45(18)
F30 C69 C68 114.8(2)
C64 C69 C68 123.7(2)
C71 C70 C75 112.95(19)
C71 C70 B2 127.40(18)
C75 C70 B2 119.23(18)
F31 C71 C72 114.72(19)
F31 C71 C70 120.99(19)
C72 C71 C70 124.3(2)
F32 C72 C73 120.0(2)
F32 C72 C71 120.3(2)
C73 C72 C71 119.7(2)
F33 C73 C74 120.8(2)
F33 C73 C72 120.0(2)
C74 C73 C72 119.1(2)
F34 C74 C73 120.2(2)
F34 C74 C75 120.5(2)
C73 C74 C75 119.3(2)
F35 C75 C74 116.21(19)
F35 C75 C70 119.16(18)
C74 C75 C70 124.6(2)
C81 C76 C77 113.25(18)
C81 C76 B2 126.75(18)
C77 C76 B2 119.72(17)
F36 C77 C78 116.12(18)
F36 C77 C76 119.12(17)
C78 C77 C76 124.76(19)
F37 C78 C79 119.91(19)
F37 C78 C77 120.82(19)
C79 C78 C77 119.27(19)
F38 C79 C78 120.6(2)
F38 C79 C80 120.3(2)
C78 C79 C80 119.10(19)
F39 C80 C79 119.70(19)
F39 C80 C81 120.5(2)
C79 C80 C81 119.79(19)
F40 C81 C76 121.37(18)
F40 C81 C80 114.84(18)
C76 C81 C80 123.78(19)
C83 C82 C87 120.0
C83 C82 C88 124.3(10)
C87 C82 C88 115.7(10)
C82 C83 C84 120.0
C82 C83 H83 120.0
C84 C83 H83 120.0
C83 C84 C85 120.0
C83 C84 C89 118.5(13)
C85 C84 C89 121.4(13)
C86 C85 C84 120.0
C86 C85 H85 120.0
C84 C85 H85 120.0
C87 C86 C85 120.0
C87 C86 C90 126.6(10)
C85 C86 C90 113.4(10)
C86 C87 C82 120.0
C86 C87 H87 120.0
C82 C87 H87 120.0
C82 C88 H88A 109.5
C82 C88 H88B 109.5
H88A C88 H88B 109.5
C82 C88 H88C 109.5
H88A C88 H88C 109.5
H88B C88 H88C 109.5
C84 C89 H89A 109.5
C84 C89 H89B 109.5
H89A C89 H89B 109.5
C84 C89 H89C 109.5
H89A C89 H89C 109.5
H89B C89 H89C 109.5
C86 C90 H90A 109.5
C86 C90 H90B 109.5
H90A C90 H90B 109.5
C86 C90 H90C 109.5
H90A C90 H90C 109.5
H90B C90 H90C 109.5

loop_
_geom_bond_atom_site_label_1
_geom_bond_atom_site_label_2
_geom_bond_distance
Si1 C12 1.799(3)
Si1 C10 1.823(2)
Si1 C11 1.847(3)
Si1 C1 2.139(2)
C1 C6 1.431(3)
C1 C2 1.433(3)
C1 H1 0.99(3)
C2 C3 1.373(4)
C2 C7 1.500(4)
C3 C4 1.385(4)
C3 H3 0.9500
C4 C5 1.401(3)
C4 C8 1.499(4)
C5 C6 1.371(3)
C5 H5 0.9500
C6 C9 1.502(3)
C7 H7A 0.9800
C7 H7B 0.9800
C7 H7C 0.9800
C8 H8A 0.9800
C8 H8B 0.9800
C8 H8C 0.9800
C9 H9A 0.9800
C9 H9B 0.9800
C9 H9C 0.9800
C10 H10A 0.9800
C10 H10B 0.9800
C10 H10C 0.9800
C11 H11A 0.9800
C11 H11B 0.9800
C11 H11C 0.9800
C12 H12A 0.9800
C12 H12B 0.9800
C12 H12C 0.9800
B1 C13 1.648(3)
B1 C25 1.650(3)
B1 C19 1.650(3)
B1 C31 1.664(3)
C13 C14 1.380(3)
C13 C18 1.395(3)
C14 F1 1.355(2)
C14 C15 1.381(3)
C15 F2 1.346(3)
C15 C16 1.368(3)
C16 F3 1.338(3)
C16 C17 1.371(3)
C17 F4 1.348(2)
C17 C18 1.373(3)
C18 F5 1.351(2)
C19 C24 1.386(3)
C19 C20 1.395(3)
C20 F6 1.353(3)
C20 C21 1.375(3)
C21 F7 1.344(3)
C21 C22 1.372(4)
C22 F8 1.343(3)
C22 C23 1.367(4)
C23 F9 1.340(3)
C23 C24 1.388(3)
C24 F10 1.351(3)
C25 C26 1.389(3)
C25 C30 1.390(3)
C26 F11 1.352(3)
C26 C27 1.374(3)
C27 F12 1.344(3)
C27 C28 1.372(4)
C28 F13 1.339(3)
C28 C29 1.370(4)
C29 F14 1.346(3)
C29 C30 1.390(3)
C30 F15 1.348(3)
C31 C32 1.380(3)
C31 C36 1.388(3)
C32 F16 1.349(3)
C32 C33 1.393(3)
C33 F17 1.342(3)
C33 C34 1.364(4)
C34 F18 1.342(3)
C34 C35 1.363(4)
C35 F19 1.346(3)
C35 C36 1.379(3)
C36 F20 1.350(3)
C37 C42 1.383(3)
C37 C38 1.390(3)
C37 C43 1.517(4)
C38 C39 1.392(3)
C38 H38 0.9500
C39 C40 1.391(3)
C39 C44 1.508(3)
C40 C41 1.387(3)
C40 H40 0.9500
C41 C42 1.387(3)
C41 C45 1.504(3)
C42 H42 0.9500
C43 H43A 0.9800
C43 H43B 0.9800
C43 H43C 0.9800
C44 H44A 0.9800
C44 H44B 0.9800
C44 H44C 0.9800
C45 H45A 0.9800
C45 H45B 0.9800
C45 H45C 0.9800
Si2A C55A 1.794(9)
Si2A C56A 1.865(12)
Si2A C57A 1.883(8)
Si2A C46A 2.171(6)
C46A C47A 1.468(13)
C46A C51A 1.480(11)
C46A H46 1.21(5)
C47A C48A 1.317(10)
C47A C52A 1.494(11)
C48A C49A 1.386(14)
C48A H48A 0.9500
C49A C50A 1.331(15)
C49A C53A 1.551(17)
C50A C51A 1.407(11)
C50A H50A 0.9500
C51A C54A 1.50(3)
C52A H52A 0.9800
C52A H52B 0.9800
C52A H52C 0.9800
C53A H53A 0.9800
C53A H53B 0.9800
C53A H53C 0.9800
C54A H54A 0.9800
C54A H54B 0.9800
C54A H54C 0.9800
C55A H55A 0.9800
C55A H55B 0.9800
C55A H55C 0.9800
C56A H56A 0.9800
C56A H56B 0.9800
C56A H56C 0.9800
C57A H57A 0.9800
C57A H57B 0.9800
C57A H57C 0.9800
Si2B C57B 1.743(16)
Si2B C55B 1.95(2)
Si2B C56B 1.98(2)
Si2B C46B 2.093(19)
C46B C47B 1.39(3)
C46B C51B 1.428(19)
C46B H46 1.11(5)
C47B C48B 1.41(3)
C47B C52B 1.52(3)
C48B C49B 1.31(4)
C48B H48B 0.9500
C49B C53B 1.25(4)
C49B C50B 1.65(4)
C50B C51B 1.33(3)
C50B H50B 0.9500
C51B C54B 1.51(6)
C52B H52D 0.9800
C52B H52E 0.9800
C52B H52F 0.9800
C53B H53D 0.9800
C53B H53E 0.9800
C53B H53F 0.9800
C54B H54D 0.9800
C54B H54E 0.9800
C54B H54F 0.9800
C55B H55D 0.9800
C55B H55E 0.9800
C55B H55F 0.9800
C56B H56D 0.9800
C56B H56E 0.9800
C56B H56F 0.9800
C57B H57D 0.9800
C57B H57E 0.9800
C57B H57F 0.9800
B2 C76 1.649(3)
B2 C58 1.656(3)
B2 C70 1.657(3)
B2 C64 1.660(3)
C58 C63 1.383(3)
C58 C59 1.387(3)
C59 F21 1.346(3)
C59 C60 1.380(3)
C60 F22 1.346(3)
C60 C61 1.368(4)
C61 F23 1.343(3)
C61 C62 1.362(4)
C62 F24 1.346(3)
C62 C63 1.381(3)
C63 F25 1.357(3)
C64 C69 1.379(3)
C64 C65 1.388(3)
C65 F26 1.353(3)
C65 C66 1.377(3)
C66 F27 1.345(3)
C66 C67 1.364(4)
C67 F28 1.346(3)
C67 C68 1.365(4)
C68 F29 1.349(3)
C68 C69 1.390(3)
C69 F30 1.348(3)
C70 C71 1.384(3)
C70 C75 1.388(3)
C71 F31 1.355(3)
C71 C72 1.376(3)
C72 F32 1.350(3)
C72 C73 1.370(4)
C73 F33 1.349(3)
C73 C74 1.362(4)
C74 F34 1.346(3)
C74 C75 1.378(3)
C75 F35 1.354(3)
C76 C81 1.386(3)
C76 C77 1.391(3)
C77 F36 1.352(2)
C77 C78 1.379(3)
C78 F37 1.347(2)
C78 C79 1.369(3)
C79 F38 1.346(2)
C79 C80 1.372(3)
C80 F39 1.341(2)
C80 C81 1.389(3)
C81 F40 1.348(2)
C82 C83 1.3900
C82 C87 1.3900
C82 C88 1.498(17)
C83 C84 1.3900
C83 H83 0.9500
C84 C85 1.3900
C84 C89 1.521(13)
C85 C86 1.3900
C85 H85 0.9500
C86 C87 1.3900
C86 C90 1.479(14)
C87 H87 0.9500
C88 H88A 0.9800
C88 H88B 0.9800
C88 H88C 0.9800
C89 H89A 0.9800
C89 H89B 0.9800
C89 H89C 0.9800
C90 H90A 0.9800
C90 H90B 0.9800
C90 H90C 0.9800

loop_
_geom_torsion_atom_site_label_1
_geom_torsion_atom_site_label_2
_geom_torsion_atom_site_label_3
_geom_torsion_atom_site_label_4
_geom_torsion
C12 Si1 C1 C6 -164.32(18)
C10 Si1 C1 C6 71.21(18)
C11 Si1 C1 C6 -50.8(2)
C12 Si1 C1 C2 73.8(2)
C10 Si1 C1 C2 -50.65(19)
C11 Si1 C1 C2 -172.71(19)
C6 C1 C2 C3 -12.2(3)
Si1 C1 C2 C3 94.0(2)
C6 C1 C2 C7 167.2(2)
Si1 C1 C2 C7 -86.7(2)
C1 C2 C3 C4 5.3(3)
C7 C2 C3 C4 -174.1(2)
C2 C3 C4 C5 1.4(3)
C2 C3 C4 C8 -180.0(2)
C3 C4 C5 C6 -1.0(3)
C8 C4 C5 C6 -179.7(2)
C4 C5 C6 C1 -5.9(3)
C4 C5 C6 C9 171.6(2)
C2 C1 C6 C5 12.5(3)
Si1 C1 C6 C5 -92.9(2)
C2 C1 C6 C9 -165.0(2)
Si1 C1 C6 C9 89.5(2)
C25 B1 C13 C14 -129.7(2)
C19 B1 C13 C14 107.1(2)
C31 B1 C13 C14 -15.6(3)
C25 B1 C13 C18 56.8(2)
C19 B1 C13 C18 -66.4(2)
C31 B1 C13 C18 170.89(18)
C18 C13 C14 F1 177.56(19)
B1 C13 C14 F1 3.7(3)
C18 C13 C14 C15 -1.5(3)
B1 C13 C14 C15 -175.4(2)
F1 C14 C15 F2 1.5(3)
C13 C14 C15 F2 -179.3(2)
F1 C14 C15 C16 -178.6(2)
C13 C14 C15 C16 0.6(4)
F2 C15 C16 F3 0.4(3)
C14 C15 C16 F3 -179.5(2)
F2 C15 C16 C17 -179.5(2)
C14 C15 C16 C17 0.6(3)
F3 C16 C17 F4 -0.7(3)
C15 C16 C17 F4 179.2(2)
F3 C16 C17 C18 179.5(2)
C15 C16 C17 C18 -0.6(3)
F4 C17 C18 F5 0.1(3)
C16 C17 C18 F5 179.87(19)
F4 C17 C18 C13 179.72(19)
C16 C17 C18 C13 -0.5(3)
C14 C13 C18 F5 -178.87(18)
B1 C13 C18 F5 -4.4(3)
C14 C13 C18 C17 1.5(3)
B1 C13 C18 C17 175.9(2)
C13 B1 C19 C24 108.6(2)
C25 B1 C19 C24 -13.9(3)
C31 B1 C19 C24 -129.0(2)
C13 B1 C19 C20 -63.4(2)
C25 B1 C19 C20 174.11(18)
C31 B1 C19 C20 59.0(2)
C24 C19 C20 F6 -178.54(18)
B1 C19 C20 F6 -5.5(3)
C24 C19 C20 C21 0.6(3)
B1 C19 C20 C21 173.7(2)
F6 C20 C21 F7 0.8(3)
C19 C20 C21 F7 -178.4(2)
F6 C20 C21 C22 179.94(19)
C19 C20 C21 C22 0.7(3)
F7 C21 C22 F8 -1.1(3)
C20 C21 C22 F8 179.7(2)
F7 C21 C22 C23 178.4(2)
C20 C21 C22 C23 -0.7(3)
F8 C22 C23 F9 0.5(3)
C21 C22 C23 F9 -179.1(2)
F8 C22 C23 C24 178.8(2)
C21 C22 C23 C24 -0.8(3)
C20 C19 C24 F10 176.55(18)
B1 C19 C24 F10 4.1(3)
C20 C19 C24 C23 -2.2(3)
B1 C19 C24 C23 -174.6(2)
F9 C23 C24 F10 1.9(3)
C22 C23 C24 F10 -176.45(19)
F9 C23 C24 C19 -179.30(19)
C22 C23 C24 C19 2.3(3)
C13 B1 C25 C26 -171.50(18)
C19 B1 C25 C26 -55.4(2)
C31 B1 C25 C26 67.0(2)
C13 B1 C25 C30 17.1(3)
C19 B1 C25 C30 133.1(2)
C31 B1 C25 C30 -104.4(2)
C30 C25 C26 F11 177.56(18)
B1 C25 C26 F11 5.0(3)
C30 C25 C26 C27 -1.2(3)
B1 C25 C26 C27 -173.7(2)
F11 C26 C27 F12 0.7(3)
C25 C26 C27 F12 179.4(2)
F11 C26 C27 C28 -177.2(2)
C25 C26 C27 C28 1.5(3)
F12 C27 C28 F13 0.4(3)
C26 C27 C28 F13 178.3(2)
F12 C27 C28 C29 -178.4(2)
C26 C27 C28 C29 -0.5(3)
F13 C28 C29 F14 0.3(3)
C27 C28 C29 F14 179.2(2)
F13 C28 C29 C30 -179.5(2)
C27 C28 C29 C30 -0.7(3)
F14 C29 C30 F15 -0.1(3)
C28 C29 C30 F15 179.70(19)
F14 C29 C30 C25 -178.82(19)
C28 C29 C30 C25 1.0(3)
C26 C25 C30 F15 -178.72(18)
B1 C25 C30 F15 -6.8(3)
C26 C25 C30 C29 -0.1(3)
B1 C25 C30 C29 171.8(2)
C13 B1 C31 C32 129.9(2)
C25 B1 C31 C32 -108.8(2)
C19 B1 C31 C32 14.1(3)
C13 B1 C31 C36 -58.5(3)
C25 B1 C31 C36 62.8(2)
C19 B1 C31 C36 -174.31(19)
C36 C31 C32 F16 -179.03(19)
B1 C31 C32 F16 -7.0(3)
C36 C31 C32 C33 0.3(3)
B1 C31 C32 C33 172.4(2)
F16 C32 C33 F17 0.8(3)
C31 C32 C33 F17 -178.6(2)
F16 C32 C33 C34 179.9(2)
C31 C32 C33 C34 0.5(4)
F17 C33 C34 F18 -0.6(4)
C32 C33 C34 F18 -179.7(2)
F17 C33 C34 C35 178.5(2)
C32 C33 C34 C35 -0.5(4)
F18 C34 C35 F19 0.2(4)
C33 C34 C35 F19 -178.9(3)
F18 C34 C35 C36 178.8(3)
C33 C34 C35 C36 -0.3(4)
F19 C35 C36 F20 -0.2(4)
C34 C35 C36 F20 -178.9(2)
F19 C35 C36 C31 179.9(2)
C34 C35 C36 C31 1.3(4)
C32 C31 C36 F20 178.9(2)
B1 C31 C36 F20 6.1(3)
C32 C31 C36 C35 -1.2(4)
B1 C31 C36 C35 -174.0(2)
C42 C37 C38 C39 -1.6(3)
C43 C37 C38 C39 176.8(2)
C37 C38 C39 C40 0.5(3)
C37 C38 C39 C44 179.4(2)
C38 C39 C40 C41 1.3(3)
C44 C39 C40 C41 -177.5(2)
C39 C40 C41 C42 -1.9(3)
C39 C40 C41 C45 177.2(2)
C38 C37 C42 C41 1.0(3)
C43 C37 C42 C41 -177.4(2)
C40 C41 C42 C37 0.7(3)
C45 C41 C42 C37 -178.4(2)
C55A Si2A C46A C47A -49.5(8)
C56A Si2A C46A C47A -167.7(9)
C57A Si2A C46A C47A 69.7(7)
C55A Si2A C46A C51A 72.0(8)
C56A Si2A C46A C51A -46.3(10)
C57A Si2A C46A C51A -168.9(7)
C51A C46A C47A C48A -11.6(10)
Si2A C46A C47A C48A 90.5(6)
C51A C46A C47A C52A 170.2(8)
Si2A C46A C47A C52A -87.7(7)
C46A C47A C48A C49A 12.8(8)
C52A C47A C48A C49A -169.0(5)
C47A C48A C49A C50A -7.9(9)
C47A C48A C49A C53A 179.7(6)
C48A C49A C50A C51A 0.9(13)
C53A C49A C50A C51A 173.4(9)
C49A C50A C51A C46A 0.2(16)
C49A C50A C51A C54A 164.7(17)
C47A C46A C51A C50A 5.0(14)
Si2A C46A C51A C50A -98.2(11)
C47A C46A C51A C54A -162.2(14)
Si2A C46A C51A C54A 94.6(15)
C57B Si2B C46B C47B 97.5(18)
C55B Si2B C46B C47B -20(2)
C56B Si2B C46B C47B -138.7(16)
C57B Si2B C46B C51B -137(2)
C55B Si2B C46B C51B 105(2)
C56B Si2B C46B C51B -13(2)
C51B C46B C47B C48B -33(3)
Si2B C46B C47B C48B 82.4(14)
C51B C46B C47B C52B 164.9(19)
Si2B C46B C47B C52B -79.8(19)
C46B C47B C48B C49B 21.4(19)
C52B C47B C48B C49B -178.7(16)
C47B C48B C49B C53B 174(2)
C47B C48B C49B C50B -3.6(16)
C53B C49B C50B C51B -180(3)
C48B C49B C50B C51B -3(3)
C49B C50B C51B C46B -10(5)
C49B C50B C51B C54B -173(3)
C47B C46B C51B C50B 29(4)
Si2B C46B C51B C50B -86(4)
C47B C46B C51B C54B -177(4)
Si2B C46B C51B C54B 67(5)
C76 B2 C58 C63 134.0(2)
C70 B2 C58 C63 16.8(3)
C64 B2 C58 C63 -104.2(2)
C76 B2 C58 C59 -57.2(2)
C70 B2 C58 C59 -174.42(17)
C64 B2 C58 C59 64.6(2)
C63 C58 C59 F21 178.88(18)
B2 C58 C59 F21 8.5(3)
C63 C58 C59 C60 0.6(3)
B2 C58 C59 C60 -169.72(19)
F21 C59 C60 F22 1.3(3)
C58 C59 C60 F22 179.60(19)
F21 C59 C60 C61 -178.45(19)
C58 C59 C60 C61 -0.1(3)
F22 C60 C61 F23 -1.1(3)
C59 C60 C61 F23 178.63(19)
F22 C60 C61 C62 179.9(2)
C59 C60 C61 C62 -0.4(3)
F23 C61 C62 F24 0.7(3)
C60 C61 C62 F24 179.7(2)
F23 C61 C62 C63 -178.6(2)
C60 C61 C62 C63 0.4(3)
F24 C62 C63 F25 -1.2(3)
C61 C62 C63 F25 178.19(19)
F24 C62 C63 C58 -179.2(2)
C61 C62 C63 C58 0.1(3)
C59 C58 C63 F25 -178.55(18)
B2 C58 C63 F25 -9.2(3)
C59 C58 C63 C62 -0.6(3)
B2 C58 C63 C62 168.7(2)
C76 B2 C64 C69 16.6(3)
C58 B2 C64 C69 -105.2(2)
C70 B2 C64 C69 132.7(2)
C76 B2 C64 C65 -172.19(18)
C58 B2 C64 C65 66.1(2)
C70 B2 C64 C65 -56.0(2)
C69 C64 C65 F26 178.04(18)
B2 C64 C65 F26 5.6(3)
C69 C64 C65 C66 -1.8(3)
B2 C64 C65 C66 -174.3(2)
F26 C65 C66 F27 1.1(3)
C64 C65 C66 F27 -179.1(2)
F26 C65 C66 C67 -178.9(2)
C64 C65 C66 C67 1.0(4)
F27 C66 C67 F28 1.4(4)
C65 C66 C67 F28 -178.6(2)
F27 C66 C67 C68 -179.3(2)
C65 C66 C67 C68 0.6(4)
F28 C67 C68 F29 -1.1(4)
C66 C67 C68 F29 179.7(2)
F28 C67 C68 C69 178.1(2)
C66 C67 C68 C69 -1.2(4)
C65 C64 C69 F30 -177.73(18)
B2 C64 C69 F30 -6.1(3)
C65 C64 C69 C68 1.2(3)
B2 C64 C69 C68 172.9(2)
F29 C68 C69 F30 -1.7(3)
C67 C68 C69 F30 179.2(2)
F29 C68 C69 C64 179.3(2)
C67 C68 C69 C64 0.2(4)
C76 B2 C70 C71 106.5(2)
C58 B2 C70 C71 -129.8(2)
C64 B2 C70 C71 -16.4(3)
C76 B2 C70 C75 -65.6(2)
C58 B2 C70 C75 58.1(2)
C64 B2 C70 C75 171.52(17)
C75 C70 C71 F31 178.22(18)
B2 C70 C71 F31 5.7(3)
C75 C70 C71 C72 -1.1(3)
B2 C70 C71 C72 -173.6(2)
F31 C71 C72 F32 0.6(3)
C70 C71 C72 F32 180.0(2)
F31 C71 C72 C73 -178.5(2)
C70 C71 C72 C73 0.9(3)
F32 C72 C73 F33 -0.4(3)
C71 C72 C73 F33 178.6(2)
F32 C72 C73 C74 -179.1(2)
C71 C72 C73 C74 0.0(3)
F33 C73 C74 F34 0.1(3)
C72 C73 C74 F34 178.8(2)
F33 C73 C74 C75 -179.2(2)
C72 C73 C74 C75 -0.6(3)
F34 C74 C75 F35 0.0(3)
C73 C74 C75 F35 179.3(2)
F34 C74 C75 C70 -179.03(19)
C73 C74 C75 C70 0.3(3)
C71 C70 C75 F35 -178.46(17)
B2 C70 C75 F35 -5.3(3)
C71 C70 C75 C74 0.5(3)
B2 C70 C75 C74 173.70(19)
C58 B2 C76 C81 -16.6(3)
C70 B2 C76 C81 107.6(2)
C64 B2 C76 C81 -130.2(2)
C58 B2 C76 C77 169.89(17)
C70 B2 C76 C77 -65.9(2)
C64 B2 C76 C77 56.3(2)
C81 C76 C77 F36 -178.13(17)
B2 C76 C77 F36 -3.8(3)
C81 C76 C77 C78 2.0(3)
B2 C76 C77 C78 176.39(19)
F36 C77 C78 F37 0.3(3)
C76 C77 C78 F37 -179.85(19)
F36 C77 C78 C79 179.70(19)
C76 C77 C78 C79 -0.5(3)
F37 C78 C79 F38 -1.0(3)
C77 C78 C79 F38 179.61(19)
F37 C78 C79 C80 178.3(2)
C77 C78 C79 C80 -1.0(3)
F38 C79 C80 F39 0.4(3)
C78 C79 C80 F39 -178.9(2)
F38 C79 C80 C81 -179.8(2)
C78 C79 C80 C81 0.8(3)
C77 C76 C81 F40 176.89(18)
B2 C76 C81 F40 3.0(3)
C77 C76 C81 C80 -2.3(3)
B2 C76 C81 C80 -176.1(2)
F39 C80 C81 F40 1.5(3)
C79 C80 C81 F40 -178.3(2)
F39 C80 C81 C76 -179.3(2)
C79 C80 C81 C76 1.0(3)
C87 C82 C83 C84 0.0
C88 C82 C83 C84 -178.2(9)
C82 C83 C84 C85 0.0
C82 C83 C84 C89 179.2(13)
C83 C84 C85 C86 0.0
C89 C84 C85 C86 -179.2(13)
C84 C85 C86 C87 0.0
C84 C85 C86 C90 178.6(7)
C85 C86 C87 C82 0.0
C90 C86 C87 C82 -178.4(8)
C83 C82 C87 C86 0.0
C88 C82 C87 C86 178.4(8)
